data_7251509
loop_
_publ_author_name
'Liu, Tong'
'Jing, Xue-Mei'
'Chen, Jia-Li'
'Ding, Xue-Yao'
'Han, Song-De'
'Xue, Zhen-Zhen'
'Huang, Hong-Hua'
'Pan, Jie'

_publ_section_title
;
 Room temperature phosphorescence and photochromism in a series of
 pyridine-based hybrid compounds
;
_journal_issue 3
_journal_name_full CrystEngComm
_journal_page_first 748
_journal_page_last 761
_journal_paper_doi 10.1039/D5CE01077B
_journal_volume 28
_journal_year 2026
_chemical_formula_moiety 'C18 H19 Cd N7 O7'
_chemical_formula_sum 'C18 H19 Cd N7 O7'
_chemical_formula_weight 557.806
_space_group_crystal_system orthorhombic
_space_group_IT_number 61
_space_group_name_Hall '-P 2ac 2ab'
_space_group_name_H-M_alt 'P b c a'
_symmetry_Int_Tables_number 61
_atom_sites_solution_primary dual
_audit_creation_date 2023-12-05
_audit_creation_method
;
Olex2 1.5-alpha
(compiled 2023.11.24 svn.r209d9fb2 for OlexSys, GUI svn.r6869)
;
_audit_update_record
;
2025-07-23 deposited with the CCDC.	2025-12-09 downloaded from the CCDC.
;
_cell_angle_alpha 90
_cell_angle_beta 90
_cell_angle_gamma 90
_cell_formula_units_Z 8
_cell_length_a 10.3394(2)
_cell_length_b 15.8855(2)
_cell_length_c 27.2314(4)
_cell_measurement_reflns_used 7386
_cell_measurement_temperature 300.55(10)
_cell_measurement_theta_max 71.2160
_cell_measurement_theta_min 3.2390
_cell_volume 4472.66(12)
_computing_cell_refinement 'CrysAlisPro 1.171.42.84a (Rigaku OD, 2023)'
_computing_data_collection 'CrysAlisPro 1.171.42.84a (Rigaku OD, 2023)'
_computing_data_reduction 'CrysAlisPro 1.171.42.84a (Rigaku OD, 2023)'
_computing_molecular_graphics 'Olex2 1.5-alpha (Dolomanov et al., 2009)'
_computing_publication_material 'Olex2 1.5-alpha (Dolomanov et al., 2009)'
_computing_structure_refinement 'olex2.refine 1.5-alpha (Bourhis et al., 2015)'
_computing_structure_solution 'SHELXT 2018/2 (Sheldrick, 2018)'
_diffrn_ambient_environment air
_diffrn_ambient_temperature 300.55(10)
_diffrn_detector 'Hybrid Pixel Array Detector'
_diffrn_detector_area_resol_mean 10.0000
_diffrn_detector_type HyPix
_diffrn_measured_fraction_theta_full 0.9993
_diffrn_measured_fraction_theta_max 0.9835
_diffrn_measurement_details
;
List of Runs (angles in degrees, time in seconds):

  # Type    Start    End  Width  t~exp~   \w     \q     \k     \f   Frames
#--------------------------------------------------------------------------
  1  \w    -94.00 -51.00   0.50    0.05    --    0.00 178.00-120.00   86
  2  \w    -98.00 -40.00   0.50    0.05    --    0.00 178.00  90.00  116
  3  \w     77.00 153.00   0.50    0.09    --  111.20  70.00  27.00  152
  4  \w     84.00 151.00   0.50    0.09    --  111.20 118.00 -90.00  134
  5  \w     26.00  52.00   0.50    0.09    --  111.20 -50.00-180.00   52
  6  \w     28.00  76.00   0.50    0.09    --  111.20 -63.00-180.00   96
  7  \w     41.00  93.00   0.50    0.09    --  111.20 -77.00-180.00  104
  8  \w     26.00  63.00   0.50    0.09    --  111.20 -63.00-150.00   74
  9  \w     30.00  56.00   0.50    0.09    --  111.20 -50.00-120.00   52
 10  \w     26.00  51.00   0.50    0.09    --  111.20 -50.00  30.00   50
 11  \w     27.00  53.00   0.50    0.09    --  111.20 -51.00  53.00   52
 12  \w     77.00 102.00   0.50    0.09    --  111.20-111.00 -30.00   50
 13  \w     25.00  72.00   0.50    0.09    --  111.20-111.00 -30.00   94
 14  \w     58.00 109.00   0.50    0.09    --   55.60-118.00-176.00  102
 15  \w     16.00  41.00   0.50    0.05    --    0.00-118.00-176.00   50
 16  \w    -22.00   3.00   0.50    0.09    --  -55.60  15.00 -30.00   50
 17  \w    -49.00 -19.00   0.50    0.09    -- -102.00  50.00 -90.00   60
 18  \w    -53.00 -26.00   0.50    0.09    -- -102.00  51.00-160.00   54
 19  \w    -47.00  23.00   0.50    0.09    --  -55.60  51.00-160.00  140
 20  \w   -120.00 -51.00   0.50    0.09    --  -55.60 -70.00-103.00  138
 21  \w   -151.00-126.00   0.50    0.09    -- -102.00-118.00-176.00   50
 22  \w    -47.00 -11.00   0.50    0.09    --  -55.60 -70.00-103.00   72
;
_diffrn_measurement_device 'four-circle diffractometer'
_diffrn_measurement_device_type 'XtaLAB Synergy R, DW system, HyPix'
_diffrn_measurement_method '\w scans'
_diffrn_orient_matrix_type 'CrysAlisPro convention (1999,Acta A55,543-557)'
_diffrn_orient_matrix_UB_11 -0.1026440000
_diffrn_orient_matrix_UB_12 0.0358544000
_diffrn_orient_matrix_UB_13 -0.0352617000
_diffrn_orient_matrix_UB_21 -0.1061980000
_diffrn_orient_matrix_UB_22 -0.0488575000
_diffrn_orient_matrix_UB_23 0.0276443000
_diffrn_orient_matrix_UB_31 -0.0198672000
_diffrn_orient_matrix_UB_32 0.0757205000
_diffrn_orient_matrix_UB_33 0.0345161000
_diffrn_radiation_monochromator mirror
_diffrn_radiation_probe x-ray
_diffrn_radiation_type 'Cu K\a'
_diffrn_radiation_wavelength 1.54184
_diffrn_reflns_av_R_equivalents 0.0297
_diffrn_reflns_av_unetI/netI 0.0316
_diffrn_reflns_Laue_measured_fraction_full 0.9993
_diffrn_reflns_Laue_measured_fraction_max 0.9835
_diffrn_reflns_limit_h_max 12
_diffrn_reflns_limit_h_min -12
_diffrn_reflns_limit_k_max 19
_diffrn_reflns_limit_k_min -18
_diffrn_reflns_limit_l_max 33
_diffrn_reflns_limit_l_min -23
_diffrn_reflns_number 13115
_diffrn_reflns_point_group_measured_fraction_full 0.9993
_diffrn_reflns_point_group_measured_fraction_max 0.9835
_diffrn_reflns_theta_full 67.6840
_diffrn_reflns_theta_max 71.57
_diffrn_reflns_theta_min 3.25
_diffrn_source 'Rotating-anode X-ray tube'
_diffrn_source_type 'Rigaku (Cu) X-ray Source'
_exptl_absorpt_coefficient_mu 8.311
_exptl_absorpt_correction_T_max 1.00000
_exptl_absorpt_correction_T_min 0.32685
_exptl_absorpt_correction_type multi-scan
_exptl_absorpt_process_details
;
CrysAlisPro 1.171.42.84a (Rigaku Oxford Diffraction, 2023)
Empirical absorption correction using spherical harmonics,
implemented in SCALE3 ABSPACK scaling algorithm.
;
_exptl_crystal_colour colourless
_exptl_crystal_density_diffrn 1.657
_exptl_crystal_description block
_exptl_crystal_F_000 2250.641
_exptl_crystal_size_max 0.2
_exptl_crystal_size_mid 0.12
_exptl_crystal_size_min 0.002
_refine_diff_density_max 0.5780
_refine_diff_density_min -0.5472
_refine_diff_density_rms 0.0854
_refine_ls_d_res_high 0.8126
_refine_ls_d_res_low 13.6157
_refine_ls_extinction_coef 0.00010(3)
_refine_ls_extinction_expression Fc^*^=kFc[1+0.001xFc^2^\l^3^/sin(2\q)]^-1/4^
_refine_ls_goodness_of_fit_ref 1.0385
_refine_ls_hydrogen_treatment constr
_refine_ls_matrix_type full
_refine_ls_number_constraints 34
_refine_ls_number_parameters 301
_refine_ls_number_reflns 4293
_refine_ls_number_restraints 0
_refine_ls_restrained_S_all 1.0385
_refine_ls_R_factor_all 0.0426
_refine_ls_R_factor_gt 0.0365
_refine_ls_shift/su_max -0.0007
_refine_ls_shift/su_mean 0.0000
_refine_ls_structure_factor_coef Fsqd
_refine_ls_weighting_details 'w=1/[\s^2^(Fo^2^)+(0.0564P)^2^+2.9106P] where P=(Fo^2^+2Fc^2^)/3'
_refine_ls_weighting_scheme calc
_refine_ls_wR_factor_gt 0.0979
_refine_ls_wR_factor_ref 0.1025
_reflns_Friedel_coverage 0.0
_reflns_limit_h_max 12
_reflns_limit_h_min 0
_reflns_limit_k_max 19
_reflns_limit_k_min 0
_reflns_limit_l_max 33
_reflns_limit_l_min 0
_reflns_number_gt 3679
_reflns_number_total 4293
_reflns_threshold_expression I>=2u(I)
_cod_data_source_file d5ce01077b2.cif
_cod_data_source_block JXM-9_auto
_cod_database_code 7251509
_olex2_refinement_description
;
1. Fixed Uiso
 At 1.2 times of:
  All C(H) groups
 At 1.5 times of:
  All C(H,H,H) groups
2.a Aromatic/amide H refined with riding coordinates:
 C5(H5), C4(H4), C3(H3), C1(H1), C15(H15), C14(H14), C13(H13), C11(H11),
 C6(H6), C7(H7), C8(H8), C10(H10), C16(H16)
2.b Idealised Me refined as rotating group:
 C18(H18a,H18b,H18c), C17(H17a,H17b,H17c)
;
_olex2_submission_special_instructions 'No special instructions were received'
_oxdiff_exptl_absorpt_empirical_details
;
Empirical correction (ABSPACK) includes:
- Absorption correction using spherical harmonics
- Frame scaling
;
_oxdiff_exptl_absorpt_empirical_full_max 2.433
_oxdiff_exptl_absorpt_empirical_full_min 0.655

loop_
_space_group_symop_id
_space_group_symop_operation_xyz
1 x,y,z
2 x+1/2,-y+1/2,-z
3 -x,y+1/2,-z+1/2
4 -x+1/2,-y,z+1/2
5 -x,-y,-z
6 -x-1/2,y-1/2,z
7 x,-y-1/2,z-1/2
8 x-1/2,y,-z-1/2

loop_
_atom_site_label
_atom_site_type_symbol
_atom_site_fract_x
_atom_site_fract_y
_atom_site_fract_z
_atom_site_U_iso_or_equiv
_atom_site_adp_type
_atom_site_occupancy
_atom_site_refinement_flags_posn
Cd1 Cd 0.55722(2) 0.657549(14) 0.372386(8) 0.04023(11) Uani 1.000000 .
O1 O 0.5471(3) 0.6047(2) 0.29409(11) 0.0748(9) Uani 1.000000 .
O2 O 0.2901(3) 0.8368(2) 0.31683(14) 0.0868(11) Uani 1.000000 .
O3 O 0.4706(3) 0.7796(2) 0.33299(13) 0.0812(10) Uani 1.000000 .
O4 O 0.3017(5) 0.7228(3) 0.3585(2) 0.1340(19) Uani 1.000000 .
O5 O 0.8964(4) 0.5139(2) 0.41920(17) 0.0954(12) Uani 1.000000 .
O6 O 0.7362(5) 0.5831(3) 0.44555(19) 0.1337(19) Uani 1.000000 .
O7 O 0.7371(4) 0.5525(3) 0.37417(14) 0.0917(12) Uani 1.000000 .
N1 N 0.5220(3) 0.67960(18) 0.57875(10) 0.0430(6) Uani 1.000000 .
N2 N 0.5373(3) 0.72927(18) 0.44715(10) 0.0457(7) Uani 1.000000 .
N3 N 0.2444(3) 0.7672(2) 0.64624(10) 0.0452(6) Uani 1.000000 .
N4 N 0.5724(3) 0.45375(18) 0.60026(11) 0.0448(6) Uani 1.000000 .
N5 N 0.4676(4) 0.5205(3) 0.23458(13) 0.0713(10) Uani 1.000000 .
N6 N 0.3508(3) 0.7797(2) 0.33596(12) 0.0600(8) Uani 1.000000 .
N7 N 0.7915(4) 0.5457(2) 0.41511(14) 0.0646(9) Uani 1.000000 .
C1 C 0.5288(4) 0.6879(2) 0.48970(12) 0.0439(7) Uani 1.000000 .
H1 H 0.5234(4) 0.6295(2) 0.48878(12) 0.0527(9) Uiso 1.000000 R
C2 C 0.5277(3) 0.7271(2) 0.53526(12) 0.0399(7) Uani 1.000000 .
C3 C 0.5334(4) 0.8148(2) 0.53619(14) 0.0479(8) Uani 1.000000 .
H3 H 0.5326(4) 0.8437(2) 0.56587(14) 0.0574(10) Uiso 1.000000 R
C4 C 0.5401(4) 0.8577(2) 0.49229(15) 0.0531(9) Uani 1.000000 .
H4 H 0.5428(4) 0.9162(2) 0.49203(15) 0.0638(11) Uiso 1.000000 R
C5 C 0.5428(4) 0.8134(2) 0.44872(14) 0.0479(8) Uani 1.000000 .
H5 H 0.5487(4) 0.8431(2) 0.41937(14) 0.0575(10) Uiso 1.000000 R
C6 C 0.6949(4) 0.4459(2) 0.58724(15) 0.0541(9) Uani 1.000000 .
H6 H 0.7332(4) 0.3931(2) 0.58916(15) 0.0649(11) Uiso 1.000000 R
C7 C 0.7682(4) 0.5128(3) 0.57091(16) 0.0622(11) Uani 1.000000 .
H7 H 0.8544(4) 0.5049(3) 0.56219(16) 0.0746(13) Uiso 1.000000 R
C8 C 0.7127(4) 0.5911(2) 0.56766(15) 0.0540(9) Uani 1.000000 .
H8 H 0.7603(4) 0.6369(2) 0.55647(15) 0.0648(11) Uiso 1.000000 R
C9 C 0.5856(3) 0.6007(2) 0.58119(11) 0.0396(7) Uani 1.000000 .
C10 C 0.5187(3) 0.5306(2) 0.59736(13) 0.0441(7) Uani 1.000000 .
H10 H 0.4327(3) 0.5369(2) 0.60665(13) 0.0529(9) Uiso 1.000000 R
C11 C 0.3241(3) 0.7423(2) 0.61015(12) 0.0434(7) Uani 1.000000 .
H11 H 0.2981(3) 0.7506(2) 0.57782(12) 0.0521(9) Uiso 1.000000 R
C12 C 0.4422(3) 0.7053(2) 0.61847(12) 0.0387(7) Uani 1.000000 .
C13 C 0.4803(4) 0.6931(3) 0.66679(13) 0.0543(9) Uani 1.000000 .
H13 H 0.5602(4) 0.6691(3) 0.67401(13) 0.0652(11) Uiso 1.000000 R
C14 C 0.3984(4) 0.7167(3) 0.70346(14) 0.0664(12) Uani 1.000000 .
H14 H 0.4210(4) 0.7076(3) 0.73609(14) 0.0796(14) Uiso 1.000000 R
C15 C 0.2817(4) 0.7542(3) 0.69202(13) 0.0585(10) Uani 1.000000 .
H15 H 0.2275(4) 0.7710(3) 0.71746(13) 0.0702(12) Uiso 1.000000 R
C16 C 0.4725(5) 0.5512(3) 0.27932(16) 0.0703(12) Uani 1.000000 .
H16 H 0.4133(5) 0.5299(3) 0.30185(16) 0.0844(14) Uiso 1.000000 R
C17 C 0.5527(6) 0.5512(5) 0.1968(2) 0.111(2) Uani 1.000000 .
H17a H 0.619(3) 0.5103(16) 0.1906(14) 0.167(3) Uiso 1.000000 GR
H17b H 0.5042(11) 0.561(3) 0.1672(6) 0.167(3) Uiso 1.000000 GR
H17c H 0.592(4) 0.6030(19) 0.2073(9) 0.167(3) Uiso 1.000000 GR
C18 C 0.3765(7) 0.4540(4) 0.2216(2) 0.104(2) Uani 1.000000 .
H18a H 0.322(3) 0.4727(12) 0.1952(13) 0.157(3) Uiso 1.000000 GR
H18b H 0.4233(7) 0.4047(11) 0.2116(18) 0.157(3) Uiso 1.000000 GR
H18c H 0.324(3) 0.441(2) 0.2496(6) 0.157(3) Uiso 1.000000 GR

loop_
_atom_site_aniso_label
_atom_site_aniso_U_11
_atom_site_aniso_U_22
_atom_site_aniso_U_33
_atom_site_aniso_U_12
_atom_site_aniso_U_13
_atom_site_aniso_U_23
Cd1 0.04397(17) 0.04493(16) 0.03181(15) -0.00467(9) -0.00025(8) 0.00021(8)
O1 0.085(2) 0.095(2) 0.0444(15) -0.0269(18) -0.0032(14) -0.0162(16)
O2 0.068(2) 0.105(3) 0.088(2) 0.0282(19) 0.0041(18) 0.039(2)
O3 0.064(2) 0.109(3) 0.071(2) 0.0205(19) -0.0078(16) 0.0178(19)
O4 0.114(4) 0.124(4) 0.164(4) -0.026(3) -0.003(3) 0.082(3)
O5 0.071(2) 0.082(2) 0.132(4) 0.0262(19) -0.012(2) 0.012(2)
O6 0.115(4) 0.160(5) 0.126(4) 0.000(3) 0.054(3) -0.045(3)
O7 0.072(2) 0.103(3) 0.099(3) 0.001(2) -0.0071(19) 0.022(2)
N1 0.0513(17) 0.0453(14) 0.0325(14) 0.0098(13) 0.0074(12) 0.0013(11)
N2 0.0576(17) 0.0440(15) 0.0354(14) 0.0020(13) 0.0060(12) 0.0027(12)
N3 0.0384(15) 0.0609(17) 0.0364(14) 0.0088(13) 0.0061(12) 0.0016(13)
N4 0.0460(16) 0.0439(15) 0.0445(16) 0.0020(12) 0.0060(12) 0.0036(12)
N5 0.095(3) 0.074(2) 0.0451(19) 0.005(2) -0.0141(18) -0.0104(17)
N6 0.059(2) 0.071(2) 0.0501(18) 0.0091(17) -0.0017(15) 0.0176(16)
N7 0.057(2) 0.072(2) 0.065(2) -0.0000(18) 0.0022(17) -0.0086(18)
C1 0.057(2) 0.0376(15) 0.0370(17) 0.0009(15) 0.0038(15) 0.0010(13)
C2 0.0411(17) 0.0424(17) 0.0362(16) 0.0019(14) 0.0053(13) 0.0018(13)
C3 0.059(2) 0.0427(17) 0.0418(18) -0.0050(16) 0.0054(16) -0.0027(15)
C4 0.071(3) 0.0377(16) 0.050(2) -0.0016(16) 0.0072(18) 0.0029(15)
C5 0.058(2) 0.0440(17) 0.0416(18) 0.0013(16) 0.0068(15) 0.0069(15)
C6 0.050(2) 0.052(2) 0.060(2) 0.0102(17) 0.0110(17) 0.0086(17)
C7 0.048(2) 0.062(2) 0.077(3) 0.0121(18) 0.0211(19) 0.013(2)
C8 0.049(2) 0.052(2) 0.061(2) 0.0037(16) 0.0143(17) 0.0123(17)
C9 0.0429(17) 0.0444(17) 0.0315(15) 0.0063(14) 0.0033(12) 0.0005(13)
C10 0.0416(17) 0.0457(17) 0.0450(18) 0.0019(14) 0.0045(14) -0.0006(15)
C11 0.0448(18) 0.0537(18) 0.0317(15) 0.0038(15) 0.0011(14) 0.0014(14)
C12 0.0403(17) 0.0435(16) 0.0323(15) -0.0020(13) 0.0054(12) -0.0017(13)
C13 0.053(2) 0.074(2) 0.0358(18) 0.0167(19) -0.0018(15) 0.0018(17)
C14 0.066(3) 0.101(3) 0.0323(18) 0.027(2) 0.0024(17) 0.003(2)
C15 0.058(2) 0.081(3) 0.0367(18) 0.016(2) 0.0085(16) 0.0014(18)
C16 0.082(3) 0.083(3) 0.046(2) -0.010(3) -0.008(2) -0.002(2)
C17 0.119(6) 0.144(6) 0.071(4) -0.014(4) 0.007(3) -0.017(4)
C18 0.144(6) 0.091(4) 0.077(4) -0.028(4) -0.036(4) -0.009(3)

loop_
_atom_type_symbol
_atom_type_scat_dispersion_real
_atom_type_scat_dispersion_imag
_atom_type_scat_Cromer_Mann_a1
_atom_type_scat_Cromer_Mann_a2
_atom_type_scat_Cromer_Mann_a3
_atom_type_scat_Cromer_Mann_a4
_atom_type_scat_Cromer_Mann_b1
_atom_type_scat_Cromer_Mann_b2
_atom_type_scat_Cromer_Mann_b3
_atom_type_scat_Cromer_Mann_b4
_atom_type_scat_Cromer_Mann_c
_atom_type_scat_source
_atom_type_scat_dispersion_source
C 0.01788 0.00908 2.31000 1.02000 1.58860 0.86500 20.84390 10.20750 0.56870 51.65120 0.21560 'International Tables Volume C Table 6.1.1.4 (pp. 500-502)' 'Brennan, Cowan, Rev. Sci. Instrum., 1992, 63, 850'
Cd 0.13957 4.66084 19.22140 17.64440 4.46100 1.60290 0.59460 6.90890 24.70080 87.48250 5.06940 'International Tables Volume C Table 6.1.1.4 (pp. 500-502)' 'Brennan, Cowan, Rev. Sci. Instrum., 1992, 63, 850'
H 0.00000 0.00000 0.49300 0.32291 0.14019 0.04081 10.51090 26.12570 3.14236 57.79970 0.00304 'International Tables Volume C Table 6.1.1.4 (pp. 500-502)' 'Brennan, Cowan, Rev. Sci. Instrum., 1992, 63, 850'
N 0.03110 0.01806 12.21260 3.13220 2.01250 1.16630 0.00570 9.89330 28.99750 0.58260 -11.52900 'International Tables Volume C Table 6.1.1.4 (pp. 500-502)' 'Brennan, Cowan, Rev. Sci. Instrum., 1992, 63, 850'
O 0.04960 0.03234 3.04850 2.28680 1.54630 0.86700 13.27710 5.70110 0.32390 32.90890 0.25080 'International Tables Volume C Table 6.1.1.4 (pp. 500-502)' 'Brennan, Cowan, Rev. Sci. Instrum., 1992, 63, 850'

loop_
_geom_angle_atom_site_label_1
_geom_angle_atom_site_label_2
_geom_angle_atom_site_label_3
_geom_angle
_geom_angle_site_symmetry_1
_geom_angle_site_symmetry_3
_geom_angle_publ_flag
O3 Cd1 O1 82.10(13) . . ?
O7 Cd1 O1 78.91(13) . . ?
O7 Cd1 O3 146.01(12) . . ?
N2 Cd1 O1 169.10(12) . . ?
N2 Cd1 O3 87.85(11) . . ?
N2 Cd1 O7 111.93(12) . . ?
N3 Cd1 O1 91.34(10) 2_566 . ?
N3 Cd1 O3 78.30(11) 2_566 . ?
N3 Cd1 O7 74.26(12) 2_566 . ?
N3 Cd1 N2 90.73(10) 2_566 . ?
N4 Cd1 O1 89.61(11) 5_666 . ?
N4 Cd1 O3 122.77(11) 5_666 . ?
N4 Cd1 O7 85.16(12) 5_666 . ?
N4 Cd1 N2 92.31(10) 5_666 . ?
N4 Cd1 N3 158.80(10) 5_666 2_566 ?
C16 O1 Cd1 126.3(3) . . ?
N6 O3 Cd1 110.2(3) . . ?
N7 O7 Cd1 114.1(3) . . ?
C9 N1 C2 119.7(3) . . ?
C12 N1 C2 120.8(3) . . ?
C12 N1 C9 119.2(3) . . ?
C1 N2 Cd1 121.4(2) . . ?
C5 N2 Cd1 120.7(2) . . ?
C5 N2 C1 117.8(3) . . ?
C11 N3 Cd1 120.1(2) . 2_466 ?
C15 N3 Cd1 121.9(2) . 2_466 ?
C15 N3 C11 117.8(3) . . ?
C6 N4 Cd1 124.3(2) . 5_666 ?
C10 N4 Cd1 117.9(2) . 5_666 ?
C10 N4 C6 117.8(3) . . ?
C17 N5 C16 121.0(5) . . ?
C18 N5 C16 121.2(5) . . ?
C18 N5 C17 117.8(5) . . ?
O3 N6 O2 119.1(4) . . ?
O4 N6 O2 123.9(4) . . ?
O4 N6 O3 116.9(4) . . ?
O6 N7 O5 126.1(5) . . ?
O7 N7 O5 121.6(4) . . ?
O7 N7 O6 111.6(5) . . ?
H1 C1 N2 118.16(19) . . ?
C2 C1 N2 123.7(3) . . ?
C2 C1 H1 118.16(19) . . ?
C1 C2 N1 120.8(3) . . ?
C3 C2 N1 121.5(3) . . ?
C3 C2 C1 117.7(3) . . ?
H3 C3 C2 120.6(2) . . ?
C4 C3 C2 118.7(3) . . ?
C4 C3 H3 120.6(2) . . ?
H4 C4 C3 120.2(2) . . ?
C5 C4 C3 119.7(3) . . ?
C5 C4 H4 120.2(2) . . ?
C4 C5 N2 122.4(3) . . ?
H5 C5 N2 118.8(2) . . ?
H5 C5 C4 118.8(2) . . ?
H6 C6 N4 118.6(2) . . ?
C7 C6 N4 122.8(4) . . ?
C7 C6 H6 118.6(2) . . ?
H7 C7 C6 120.4(2) . . ?
C8 C7 C6 119.2(4) . . ?
C8 C7 H7 120.4(2) . . ?
H8 C8 C7 120.5(2) . . ?
C9 C8 C7 118.9(4) . . ?
C9 C8 H8 120.5(2) . . ?
C8 C9 N1 122.0(3) . . ?
C10 C9 N1 119.7(3) . . ?
C10 C9 C8 118.3(3) . . ?
C9 C10 N4 122.9(3) . . ?
H10 C10 N4 118.5(2) . . ?
H10 C10 C9 118.5(2) . . ?
H11 C11 N3 118.28(19) . . ?
C12 C11 N3 123.4(3) . . ?
C12 C11 H11 118.28(19) . . ?
C11 C12 N1 120.9(3) . . ?
C13 C12 N1 121.2(3) . . ?
C13 C12 C11 117.9(3) . . ?
H13 C13 C12 120.6(2) . . ?
C14 C13 C12 118.7(4) . . ?
C14 C13 H13 120.6(2) . . ?
H14 C14 C13 120.1(2) . . ?
C15 C14 C13 119.8(4) . . ?
C15 C14 H14 120.1(2) . . ?
C14 C15 N3 122.3(3) . . ?
H15 C15 N3 118.8(2) . . ?
H15 C15 C14 118.8(2) . . ?
N5 C16 O1 126.2(5) . . ?
H16 C16 O1 116.9(3) . . ?
H16 C16 N5 116.9(3) . . ?
H17a C17 N5 109.5 . . ?
H17b C17 N5 109.5 . . ?
H17b C17 H17a 109.5 . . ?
H17c C17 N5 109.5 . . ?
H17c C17 H17a 109.5 . . ?
H17c C17 H17b 109.5 . . ?
H18a C18 N5 109.5 . . ?
H18b C18 N5 109.5 . . ?
H18b C18 H18a 109.5 . . ?
H18c C18 N5 109.5 . . ?
H18c C18 H18a 109.5 . . ?
H18c C18 H18b 109.5 . . ?

loop_
_geom_bond_atom_site_label_1
_geom_bond_atom_site_label_2
_geom_bond_distance
_geom_bond_site_symmetry_2
_geom_bond_publ_flag
Cd1 O1 2.294(3) . ?
Cd1 O3 2.390(3) . ?
Cd1 O7 2.499(4) . ?
Cd1 N2 2.342(3) . ?
Cd1 N3 2.331(3) 2_566 ?
Cd1 N4 2.340(3) 5_666 ?
O1 C16 1.217(5) . ?
O2 N6 1.220(4) . ?
O3 N6 1.241(4) . ?
O4 N6 1.205(5) . ?
O5 N7 1.202(5) . ?
O6 N7 1.169(5) . ?
O7 N7 1.254(5) . ?
N1 C2 1.406(4) . ?
N1 C9 1.417(4) . ?
N1 C12 1.420(4) . ?
N2 C1 1.335(4) . ?
N2 C5 1.338(4) . ?
N3 C11 1.342(4) . ?
N3 C15 1.321(4) . ?
N4 C6 1.320(5) . ?
N4 C10 1.343(4) . ?
N5 C16 1.313(5) . ?
N5 C17 1.438(7) . ?
N5 C18 1.460(6) . ?
C1 H1 0.9300 . ?
C1 C2 1.389(5) . ?
C2 C3 1.393(5) . ?
C3 H3 0.9300 . ?
C3 C4 1.378(5) . ?
C4 H4 0.9300 . ?
C4 C5 1.380(6) . ?
C5 H5 0.9300 . ?
C6 H6 0.9300 . ?
C6 C7 1.379(5) . ?
C7 H7 0.9300 . ?
C7 C8 1.374(5) . ?
C8 H8 0.9300 . ?
C8 C9 1.373(5) . ?
C9 C10 1.384(5) . ?
C10 H10 0.9300 . ?
C11 H11 0.9300 . ?
C11 C12 1.374(5) . ?
C12 C13 1.387(5) . ?
C13 H13 0.9300 . ?
C13 C14 1.362(5) . ?
C14 H14 0.9300 . ?
C14 C15 1.382(5) . ?
C15 H15 0.9300 . ?
C16 H16 0.9300 . ?
C17 H17a 0.9600 . ?
C17 H17b 0.9600 . ?
C17 H17c 0.9600 . ?
C18 H18a 0.9600 . ?
C18 H18b 0.9600 . ?
C18 H18c 0.9600 . ?

loop_
_geom_torsion_atom_site_label_1
_geom_torsion_atom_site_label_2
_geom_torsion_atom_site_label_3
_geom_torsion_atom_site_label_4
_geom_torsion
_geom_torsion_site_symmetry_1
_geom_torsion_site_symmetry_2
_geom_torsion_site_symmetry_3
_geom_torsion_site_symmetry_4
_geom_torsion_publ_flag
Cd1 O1 C16 N5 -179.4(4) . . . . ?
Cd1 O3 N6 O2 -178.5(3) . . . . ?
Cd1 O3 N6 O4 2.4(4) . . . . ?
Cd1 O7 N7 O5 -162.2(3) . . . . ?
Cd1 O7 N7 O6 8.5(4) . . . . ?
Cd1 N2 C1 C2 174.4(3) . . . . ?
Cd1 N2 C5 C4 -175.6(3) . . . . ?
Cd1 N3 C11 C12 173.2(2) 2_466 . . . ?
Cd1 N3 C15 C14 -173.8(4) 2_466 . . . ?
Cd1 N4 C6 C7 179.5(3) 5_666 . . . ?
Cd1 N4 C10 C9 -179.3(2) 5_666 . . . ?
O1 C16 N5 C17 -1.8(7) . . . . ?
O1 C16 N5 C18 177.8(6) . . . . ?
N1 C2 C1 N2 -178.4(3) . . . . ?
N1 C2 C3 C4 179.4(4) . . . . ?
N1 C9 C8 C7 -179.9(4) . . . . ?
N1 C9 C10 N4 179.5(3) . . . . ?
N1 C12 C11 N3 179.4(3) . . . . ?
N1 C12 C13 C14 -178.1(4) . . . . ?
N2 C1 C2 C3 1.2(5) . . . . ?
N2 C5 C4 C3 1.0(5) . . . . ?
N3 C11 C12 C13 0.2(4) . . . . ?
N3 C15 C14 C13 1.2(5) . . . . ?
N4 C6 C7 C8 -0.3(5) . . . . ?
N4 C10 C9 C8 -0.2(4) . . . . ?
C1 C2 C3 C4 -0.2(4) . . . . ?
C2 C3 C4 C5 -0.9(4) . . . . ?
C6 C7 C8 C9 0.5(5) . . . . ?
C7 C8 C9 C10 -0.3(5) . . . . ?
C11 C12 C13 C14 1.2(4) . . . . ?
C12 C13 C14 C15 -1.8(5) . . . . ?
